data_1552593
loop_
_publ_author_name
'Zhou, Le'
'He, Qing-Jun'
'Lu, Li-Wei'
'Zhao, Feng'
'Zhang, Yan'
'Huang, Xiao-Xiao'
'Lin, Bin'
'Song, Shao-Jiang'

_publ_section_title
;
 Tripterfordins A-O, Dihydro-\b-agarofuran Sesquiterpenoids from the
 Leaves of <i>Tripterygium wilfordii</i>.
;
_journal_issue 10
_journal_name_full 'Journal of natural products'
_journal_page_first 2696
_journal_page_last 2706
_journal_paper_doi 10.1021/acs.jnatprod.9b00089
_journal_volume 82
_journal_year 2019
_chemical_absolute_configuration ad
_chemical_formula_sum 'C32 H40 O13'
_chemical_formula_weight 632.64
_chemical_name_common HQT59
_space_group_crystal_system orthorhombic
_space_group_IT_number 19
_space_group_name_Hall 'P 2ac 2ab'
_space_group_name_H-M_alt 'P 21 21 21'
_atom_sites_solution_hydrogens geom
_cell_angle_alpha 90
_cell_angle_beta 90
_cell_angle_gamma 90
_cell_formula_units_Z 4
_cell_length_a 9.2167(3)
_cell_length_b 12.1536(4)
_cell_length_c 28.4981(8)
_cell_measurement_reflns_used 9968
_cell_measurement_temperature 170.(2)
_cell_measurement_theta_max 74.42
_cell_measurement_theta_min 4.78
_cell_volume 3192.25(17)
_computing_molecular_graphics 'shelXle (C.B. Huebschle, rev 924)'
_computing_structure_refinement 'SHELXL-2018/3 (Sheldrick, 2018)'
_diffrn_ambient_temperature 170.(2)
_diffrn_measured_fraction_theta_full 0.999
_diffrn_measured_fraction_theta_max 0.999
_diffrn_measurement_device_type 'Bruker D8 VENTRUE PHOTON II'
_diffrn_radiation_monochromator multi-layer
_diffrn_radiation_type 'Cu K\a'
_diffrn_radiation_wavelength 1.54178
_diffrn_reflns_av_R_equivalents 0.0491
_diffrn_reflns_av_unetI/netI 0.0434
_diffrn_reflns_limit_h_max 10
_diffrn_reflns_limit_h_min -10
_diffrn_reflns_limit_k_max 13
_diffrn_reflns_limit_k_min -14
_diffrn_reflns_limit_l_max 33
_diffrn_reflns_limit_l_min -33
_diffrn_reflns_number 21606
_diffrn_reflns_theta_full 66.57
_diffrn_reflns_theta_max 66.57
_diffrn_reflns_theta_min 3.10
_diffrn_source 'Incoatec Ius 3.0'
_diffrn_source_type Microfocus
_exptl_absorpt_coefficient_mu 0.859
_exptl_absorpt_correction_T_max 0.75
_exptl_absorpt_correction_T_min 0.52
_exptl_absorpt_process_details
;
;
_exptl_crystal_density_diffrn 1.316
_exptl_crystal_density_method 'not measured'
_exptl_crystal_description block
_exptl_crystal_F_000 1344
_exptl_crystal_size_max 0.200
_exptl_crystal_size_mid 0.200
_exptl_crystal_size_min 0.200
_refine_diff_density_max 0.202
_refine_diff_density_min -0.157
_refine_ls_abs_structure_details
;

Flack x determined using 2235 quotients [(I+)-(I-)]/[(I+)+(I-)]
(Parsons, Flack and Wagner, Acta Cryst. B69 (2013) 249-259).
;
_refine_ls_abs_structure_Flack 0.09(7)
_refine_ls_extinction_coef 0.0038(3)
_refine_ls_extinction_method 'SHELXL-2018/3 (Sheldrick 2018)'
_refine_ls_goodness_of_fit_ref 1.044
_refine_ls_hydrogen_treatment constr
_refine_ls_matrix_type full
_refine_ls_number_parameters 416
_refine_ls_number_reflns 5624
_refine_ls_number_restraints 0
_refine_ls_restrained_S_all 1.044
_refine_ls_R_factor_all 0.0340
_refine_ls_R_factor_gt 0.0323
_refine_ls_shift/su_max 0.042
_refine_ls_shift/su_mean 0.001
_refine_ls_structure_factor_coef Fsqd
_refine_ls_weighting_details 'w=1/[\s^2^(Fo^2^)+(0.0385P)^2^+0.4597P] where P=(Fo^2^+2Fc^2^)/3'
_refine_ls_weighting_scheme calc
_refine_ls_wR_factor_gt 0.0795
_refine_ls_wR_factor_ref 0.0814
_reflns_number_gt 5379
_reflns_number_total 5624
_reflns_threshold_expression 'I > 2\s(I)'
_cod_data_source_file 9.cif
_cod_data_source_block HQJ59
_cod_database_code 1552593

loop_
_space_group_symop_operation_xyz
'x, y, z'
'x+1/2, -y+1/2, -z'
'-x, y+1/2, -z+1/2'
'-x+1/2, -y, z+1/2'

loop_
_atom_site_type_symbol
_atom_site_label
_atom_site_fract_x
_atom_site_fract_y
_atom_site_fract_z
_atom_site_U_iso_or_equiv
_atom_site_adp_type
_atom_site_calc_flag
_atom_site_refinement_flags_adp
_atom_site_refinement_flags_posn
_atom_site_occupancy
O O1 0.42373(17) 0.74987(14) 0.29707(6) 0.0296(4) Uani d . . 1
O O2 0.67847(15) 0.52033(11) 0.42607(5) 0.0216(3) Uani d . . 1
O O3 0.56634(17) 0.53323(12) 0.49572(6) 0.0299(4) Uani d . . 1
O O4 0.96765(16) 0.59996(12) 0.45153(6) 0.0250(3) Uani d . . 1
O O5 0.92754(18) 0.47158(13) 0.50675(6) 0.0341(4) Uani d . . 1
O O6 0.88159(16) 0.95294(12) 0.42606(6) 0.0268(3) Uani d . . 1
H H6A 0.943352 0.974691 0.445648 0.04 Uiso calc U R 1
O O7 0.64049(14) 0.85259(12) 0.40544(5) 0.0205(3) Uani d . . 1
O O8 0.85999(17) 0.96158(13) 0.33281(6) 0.0290(4) Uani d . . 1
H H8A 0.880926 0.983136 0.359979 0.043 Uiso calc U R 1
O O9 0.4777(3) 0.6466(2) 0.23385(8) 0.0591(6) Uani d . . 1
O O10 0.84939(17) 0.61622(13) 0.30440(6) 0.0286(4) Uani d . . 1
O O11 0.8611(3) 0.43170(16) 0.29965(8) 0.0617(7) Uani d . . 1
O O12 0.57482(18) 0.56286(13) 0.33262(6) 0.0285(4) Uani d . . 1
O O13 0.3673(2) 0.5392(2) 0.37269(9) 0.0586(6) Uani d . . 1
C C1 0.2289(3) 0.6837(3) 0.25189(12) 0.0494(8) Uani d . . 1
H H24 0.205995 0.629106 0.227691 0.074 Uiso calc U R 1
H H23 0.192581 0.755948 0.24213 0.074 Uiso calc U R 1
H H1 0.182765 0.66236 0.281505 0.074 Uiso calc U R 1
C C2 0.3900(3) 0.6893(2) 0.25853(9) 0.0359(6) Uani d . . 1
C C3 0.5754(2) 0.75340(18) 0.31098(8) 0.0248(4) Uani d . . 1
H H34 0.636671 0.72811 0.284092 0.03 Uiso calc U R 1
C C4 0.5932(2) 0.67220(17) 0.35197(8) 0.0226(4) Uani d . . 1
H H33 0.512901 0.685651 0.374853 0.027 Uiso calc U R 1
C C5 0.7404(2) 0.68018(17) 0.37897(8) 0.0205(4) Uani d . . 1
C C6 0.7139(2) 0.63628(16) 0.42907(7) 0.0194(4) Uani d . . 1
H H37 0.625619 0.674576 0.441281 0.023 Uiso calc U R 1
C C7 0.5984(2) 0.47953(17) 0.46162(8) 0.0228(4) Uani d . . 1
C C8 0.5532(2) 0.36561(18) 0.45184(9) 0.0273(5) Uani d . . 1
H H7 0.554467 0.34204 0.420064 0.033 Uiso calc U R 1
C C9 0.5103(2) 0.29260(18) 0.48421(9) 0.0283(5) Uani d . . 1
H H6 0.468706 0.227024 0.472033 0.034 Uiso calc U R 1
C C10 0.5177(2) 0.29834(17) 0.53562(9) 0.0275(5) Uani d . . 1
C C11 0.4059(3) 0.2487(2) 0.56127(10) 0.0358(5) Uani d . . 1
H H38 0.324492 0.219329 0.545115 0.043 Uiso calc U R 1
C C12 0.4117(3) 0.2416(2) 0.60935(11) 0.0468(7) Uani d . . 1
H H3 0.334216 0.20839 0.626159 0.056 Uiso calc U R 1
C C13 0.5303(4) 0.2826(2) 0.63322(11) 0.0499(7) Uani d . . 1
H H2 0.535461 0.276718 0.666421 0.06 Uiso calc U R 1
C C14 0.6361(3) 0.34062(19) 0.55988(9) 0.0314(5) Uani d . . 1
H H5 0.712999 0.374946 0.543167 0.038 Uiso calc U R 1
C C15 0.6424(3) 0.3328(2) 0.60834(10) 0.0413(6) Uani d . . 1
H H4 0.723608 0.361903 0.62471 0.05 Uiso calc U R 1
C C16 0.8350(2) 0.65701(17) 0.46434(8) 0.0213(4) Uani d . . 1
H H11 0.802826 0.630754 0.495919 0.026 Uiso calc U R 1
C C17 1.0057(2) 0.51124(17) 0.47758(8) 0.0247(5) Uani d . . 1
C C18 1.1544(3) 0.4722(2) 0.46504(11) 0.0387(6) Uani d . . 1
H H9 1.206407 0.450911 0.493635 0.058 Uiso calc U R 1
H H8 1.207361 0.531407 0.449195 0.058 Uiso calc U R 1
H H10 1.147069 0.408514 0.444054 0.058 Uiso calc U R 1
C C19 0.8665(2) 0.77971(17) 0.46706(8) 0.0233(4) Uani d . . 1
H H12 0.95216 0.790934 0.48747 0.028 Uiso calc U R 1
H H36 0.783 0.816541 0.482241 0.028 Uiso calc U R 1
C C20 0.8952(2) 0.83575(17) 0.41988(8) 0.0224(4) Uani d . . 1
C C21 1.0490(2) 0.81350(19) 0.40186(9) 0.0289(5) Uani d . . 1
H H15 1.057473 0.83946 0.369422 0.043 Uiso calc U R 1
H H14 1.068662 0.734301 0.403024 0.043 Uiso calc U R 1
H H13 1.119221 0.852491 0.421611 0.043 Uiso calc U R 1
C C22 0.7713(2) 0.80778(17) 0.38485(8) 0.0200(4) Uani d . . 1
C C23 0.5563(2) 0.91363(18) 0.37090(8) 0.0236(5) Uani d . . 1
C C24 0.5773(3) 1.03797(18) 0.37753(9) 0.0295(5) Uani d . . 1
H H16 0.545545 1.059093 0.40909 0.044 Uiso calc U R 1
H H18 0.519609 1.077718 0.354135 0.044 Uiso calc U R 1
H H17 0.680055 1.056476 0.373597 0.044 Uiso calc U R 1
C C25 0.3962(2) 0.8897(2) 0.38056(9) 0.0283(5) Uani d . . 1
H H21 0.378648 0.810382 0.378072 0.042 Uiso calc U R 1
H H19 0.336088 0.928646 0.357573 0.042 Uiso calc U R 1
H H20 0.371255 0.914723 0.412243 0.042 Uiso calc U R 1
C C26 0.6199(2) 0.87121(18) 0.32428(8) 0.0238(4) Uani d . . 1
H H35 0.602258 0.92401 0.29798 0.029 Uiso calc U R 1
C C27 0.7831(2) 0.86043(18) 0.33557(8) 0.0230(4) Uani d . . 1
H H22 0.827961 0.806284 0.313491 0.028 Uiso calc U R 1
C C28 0.8589(2) 0.61004(19) 0.35485(8) 0.0250(5) Uani d . . 1
H H25 0.955713 0.636124 0.365014 0.03 Uiso calc U R 1
H H29 0.848601 0.532401 0.36482 0.03 Uiso calc U R 1
C C29 0.8472(3) 0.5196(2) 0.28110(9) 0.0373(6) Uani d . . 1
C C30 0.8247(4) 0.5360(3) 0.22972(10) 0.0524(8) Uani d . . 1
H H26 0.917042 0.526186 0.21322 0.079 Uiso calc U R 1
H H28 0.787908 0.610466 0.224052 0.079 Uiso calc U R 1
H H27 0.754167 0.482044 0.21815 0.079 Uiso calc U R 1
C C31 0.4549(3) 0.5067(2) 0.34529(9) 0.0391(6) Uani d . . 1
C C32 0.4513(5) 0.3976(3) 0.32008(12) 0.0635(10) Uani d . . 1
H H30 0.367712 0.354797 0.330953 0.095 Uiso calc U R 1
H H32 0.540819 0.356933 0.326678 0.095 Uiso calc U R 1
H H31 0.44304 0.410224 0.286219 0.095 Uiso calc U R 1

loop_
_atom_site_aniso_label
_atom_site_aniso_U_11
_atom_site_aniso_U_22
_atom_site_aniso_U_33
_atom_site_aniso_U_12
_atom_site_aniso_U_13
_atom_site_aniso_U_23
O1 0.0260(7) 0.0343(8) 0.0285(8) -0.0040(7) -0.0080(7) -0.0018(7)
O2 0.0229(7) 0.0188(7) 0.0231(7) -0.0024(6) 0.0043(6) 0.0015(6)
O3 0.0347(8) 0.0213(7) 0.0337(9) 0.0014(7) 0.0156(7) 0.0012(7)
O4 0.0218(7) 0.0236(7) 0.0296(8) 0.0023(6) 0.0020(6) 0.0053(6)
O5 0.0368(8) 0.0259(7) 0.0396(9) 0.0054(7) 0.0073(8) 0.0102(7)
O6 0.0282(7) 0.0199(7) 0.0324(9) -0.0065(6) -0.0098(7) 0.0021(6)
O7 0.0179(6) 0.0231(7) 0.0205(7) -0.0001(5) -0.0017(6) 0.0022(6)
O8 0.0290(8) 0.0280(8) 0.0300(8) -0.0100(6) -0.0016(7) 0.0085(7)
O9 0.0524(12) 0.0802(16) 0.0445(12) 0.0003(12) -0.0132(10) -0.0287(12)
O10 0.0329(8) 0.0305(8) 0.0225(8) 0.0005(7) 0.0071(7) 0.0011(6)
O11 0.112(2) 0.0326(10) 0.0403(11) 0.0109(12) -0.0021(13) -0.0061(9)
O12 0.0333(8) 0.0254(7) 0.0270(8) -0.0098(6) -0.0025(7) -0.0024(6)
O13 0.0449(11) 0.0612(13) 0.0698(15) -0.0267(10) 0.0162(12) -0.0032(12)
C1 0.0438(16) 0.0454(15) 0.0591(19) -0.0058(12) -0.0242(14) -0.0047(14)
C2 0.0418(14) 0.0328(12) 0.0332(13) -0.0038(11) -0.0150(12) -0.0019(11)
C3 0.0209(9) 0.0303(11) 0.0233(11) -0.0035(9) -0.0035(8) 0.0006(9)
C4 0.0215(10) 0.0230(10) 0.0233(11) -0.0049(8) -0.0007(8) -0.0017(8)
C5 0.0197(9) 0.0209(10) 0.0209(10) -0.0025(8) 0.0007(8) 0.0011(8)
C6 0.0202(9) 0.0159(9) 0.0221(10) -0.0022(7) 0.0015(8) 0.0004(8)
C7 0.0191(9) 0.0208(9) 0.0286(11) 0.0011(8) 0.0049(8) 0.0049(9)
C8 0.0267(10) 0.0229(10) 0.0323(12) -0.0031(9) 0.0019(10) 0.0001(9)
C9 0.0256(10) 0.0207(10) 0.0387(13) -0.0049(9) 0.0003(10) 0.0022(9)
C10 0.0269(11) 0.0182(9) 0.0374(13) -0.0001(8) 0.0049(10) 0.0032(9)
C11 0.0300(11) 0.0306(11) 0.0468(15) -0.0061(10) 0.0085(11) 0.0047(11)
C12 0.0519(16) 0.0433(14) 0.0454(16) -0.0110(13) 0.0190(13) 0.0034(13)
C13 0.0669(19) 0.0465(16) 0.0363(15) -0.0069(14) 0.0097(14) 0.0030(12)
C14 0.0287(11) 0.0256(10) 0.0398(14) -0.0012(9) 0.0031(10) 0.0036(10)
C15 0.0458(15) 0.0380(13) 0.0399(15) -0.0062(12) -0.0042(12) 0.0011(11)
C16 0.0199(9) 0.0215(10) 0.0224(10) 0.0005(8) 0.0007(8) 0.0031(8)
C17 0.0259(10) 0.0183(9) 0.0301(12) -0.0020(8) -0.0026(9) 0.0001(9)
C18 0.0265(11) 0.0299(11) 0.0596(17) 0.0046(10) 0.0040(11) 0.0035(12)
C19 0.0244(10) 0.0221(10) 0.0235(11) -0.0022(8) -0.0043(9) -0.0002(8)
C20 0.0217(10) 0.0201(10) 0.0255(11) -0.0041(8) -0.0047(9) 0.0024(8)
C21 0.0204(10) 0.0314(11) 0.0351(12) -0.0056(9) -0.0033(9) 0.0049(10)
C22 0.0166(9) 0.0215(10) 0.0218(10) -0.0019(8) -0.0011(8) 0.0013(8)
C23 0.0210(10) 0.0262(10) 0.0236(11) 0.0004(8) -0.0042(9) 0.0029(9)
C24 0.0318(11) 0.0242(11) 0.0327(12) 0.0021(9) -0.0029(10) 0.0030(9)
C25 0.0204(10) 0.0335(11) 0.0310(12) 0.0012(9) -0.0024(9) -0.0007(10)
C26 0.0235(10) 0.0263(11) 0.0217(11) -0.0023(8) -0.0029(9) 0.0048(8)
C27 0.0218(10) 0.0239(10) 0.0234(11) -0.0050(8) -0.0009(8) 0.0037(9)
C28 0.0241(10) 0.0288(11) 0.0220(11) -0.0005(9) 0.0027(9) -0.0003(9)
C29 0.0452(14) 0.0392(14) 0.0277(12) 0.0062(12) 0.0047(11) -0.0054(11)
C30 0.0631(18) 0.066(2) 0.0277(14) 0.0133(16) 0.0036(14) -0.0082(13)
C31 0.0427(14) 0.0383(13) 0.0362(13) -0.0193(11) -0.0078(12) 0.0042(11)
C32 0.096(3) 0.0451(16) 0.0491(18) -0.0395(18) -0.0082(18) -0.0031(14)

loop_
_atom_type_symbol
_atom_type_description
_atom_type_scat_dispersion_real
_atom_type_scat_dispersion_imag
_atom_type_scat_source
C C 0.0181 0.0091 'International Tables Vol C Tables 4.2.6.8 and 6.1.1.4'
H H 0.0000 0.0000 'International Tables Vol C Tables 4.2.6.8 and 6.1.1.4'
O O 0.0492 0.0322 'International Tables Vol C Tables 4.2.6.8 and 6.1.1.4'

loop_
_geom_angle_atom_site_label_1
_geom_angle_atom_site_label_2
_geom_angle_atom_site_label_3
_geom_angle
C2 O1 C3 117.16(19)
C7 O2 C6 115.90(16)
C17 O4 C16 117.38(16)
C20 O6 H6A 109.5
C22 O7 C23 111.19(15)
C27 O8 H8A 109.5
C29 O10 C28 116.49(18)
C31 O12 C4 117.30(19)
C2 C1 H24 109.5
C2 C1 H23 109.5
H24 C1 H23 109.5
C2 C1 H1 109.5
H24 C1 H1 109.5
H23 C1 H1 109.5
O9 C2 O1 124.0(2)
O9 C2 C1 125.3(3)
O1 C2 C1 110.7(2)
O1 C3 C26 110.57(18)
O1 C3 C4 106.90(17)
C26 C3 C4 112.46(17)
O1 C3 H34 108.9
C26 C3 H34 108.9
C4 C3 H34 108.9
O12 C4 C3 106.68(17)
O12 C4 C5 110.24(17)
C3 C4 C5 115.26(17)
O12 C4 H33 108.2
C3 C4 H33 108.2
C5 C4 H33 108.2
C6 C5 C28 109.40(17)
C6 C5 C4 107.25(16)
C28 C5 C4 111.11(17)
C6 C5 C22 105.58(17)
C28 C5 C22 117.33(17)
C4 C5 C22 105.59(16)
O2 C6 C16 111.41(16)
O2 C6 C5 108.50(16)
C16 C6 C5 115.93(17)
O2 C6 H37 106.8
C16 C6 H37 106.8
C5 C6 H37 106.8
O3 C7 O2 122.70(19)
O3 C7 C8 126.2(2)
O2 C7 C8 111.02(19)
C9 C8 C7 125.2(2)
C9 C8 H7 117.4
C7 C8 H7 117.4
C8 C9 C10 129.9(2)
C8 C9 H6 115.0
C10 C9 H6 115.0
C14 C10 C11 118.5(2)
C14 C10 C9 123.4(2)
C11 C10 C9 117.8(2)
C12 C11 C10 121.3(3)
C12 C11 H38 119.4
C10 C11 H38 119.4
C11 C12 C13 120.0(3)
C11 C12 H3 120.0
C13 C12 H3 120.0
C12 C13 C15 119.6(3)
C12 C13 H2 120.2
C15 C13 H2 120.2
C15 C14 C10 120.2(2)
C15 C14 H5 119.9
C10 C14 H5 119.9
C14 C15 C13 120.4(3)
C14 C15 H4 119.8
C13 C15 H4 119.8
O4 C16 C19 108.68(17)
O4 C16 C6 111.84(17)
C19 C16 C6 109.62(17)
O4 C16 H11 108.9
C19 C16 H11 108.9
C6 C16 H11 108.9
O5 C17 O4 122.9(2)
O5 C17 C18 126.0(2)
O4 C17 C18 111.04(19)
C17 C18 H9 109.5
C17 C18 H8 109.5
H9 C18 H8 109.5
C17 C18 H10 109.5
H9 C18 H10 109.5
H8 C18 H10 109.5
C16 C19 C20 115.12(18)
C16 C19 H12 108.5
C20 C19 H12 108.5
C16 C19 H36 108.5
C20 C19 H36 108.5
H12 C19 H36 107.5
O6 C20 C19 108.52(17)
O6 C20 C21 107.23(17)
C19 C20 C21 112.08(18)
O6 C20 C22 103.34(16)
C19 C20 C22 109.88(16)
C21 C20 C22 115.21(18)
C20 C21 H15 109.5
C20 C21 H14 109.5
H15 C21 H14 109.5
C20 C21 H13 109.5
H15 C21 H13 109.5
H14 C21 H13 109.5
O7 C22 C27 105.70(16)
O7 C22 C20 105.63(16)
C27 C22 C20 116.18(16)
O7 C22 C5 105.14(15)
C27 C22 C5 108.73(17)
C20 C22 C5 114.44(16)
O7 C23 C25 107.18(17)
O7 C23 C24 110.57(17)
C25 C23 C24 106.64(19)
O7 C23 C26 102.11(16)
C25 C23 C26 117.31(19)
C24 C23 C26 112.81(19)
C23 C24 H16 109.5
C23 C24 H18 109.5
H16 C24 H18 109.5
C23 C24 H17 109.5
H16 C24 H17 109.5
H18 C24 H17 109.5
C23 C25 H21 109.5
C23 C25 H19 109.5
H21 C25 H19 109.5
C23 C25 H20 109.5
H21 C25 H20 109.5
H19 C25 H20 109.5
C3 C26 C23 115.01(18)
C3 C26 C27 103.43(17)
C23 C26 C27 102.67(17)
C3 C26 H35 111.7
C23 C26 H35 111.7
C27 C26 H35 111.7
O8 C27 C26 113.64(17)
O8 C27 C22 116.29(18)
C26 C27 C22 98.99(16)
O8 C27 H22 109.1
C26 C27 H22 109.1
C22 C27 H22 109.1
O10 C28 C5 111.79(18)
O10 C28 H25 109.3
C5 C28 H25 109.3
O10 C28 H29 109.3
C5 C28 H29 109.3
H25 C28 H29 107.9
O11 C29 O10 123.9(2)
O11 C29 C30 124.5(3)
O10 C29 C30 111.6(2)
C29 C30 H26 109.5
C29 C30 H28 109.5
H26 C30 H28 109.5
C29 C30 H27 109.5
H26 C30 H27 109.5
H28 C30 H27 109.5
O13 C31 O12 124.3(2)
O13 C31 C32 126.1(3)
O12 C31 C32 109.6(3)
C31 C32 H30 109.5
C31 C32 H32 109.5
H30 C32 H32 109.5
C31 C32 H31 109.5
H30 C32 H31 109.5
H32 C32 H31 109.5

loop_
_geom_bond_atom_site_label_1
_geom_bond_atom_site_label_2
_geom_bond_distance
O1 C2 1.358(3)
O1 C3 1.454(3)
O2 C7 1.348(3)
O2 C6 1.449(2)
O3 C7 1.207(3)
O4 C17 1.355(3)
O4 C16 1.452(3)
O5 C17 1.201(3)
O6 C20 1.441(3)
O6 H6A 0.84
O7 C22 1.447(3)
O7 C23 1.456(3)
O8 C27 1.421(3)
O8 H8A 0.84
O9 C2 1.190(4)
O10 C29 1.349(3)
O10 C28 1.442(3)
O11 C29 1.199(4)
O12 C31 1.348(3)
O12 C4 1.449(3)
O13 C31 1.190(4)
C1 C2 1.499(4)
C1 H24 0.98
C1 H23 0.98
C1 H1 0.98
C3 C26 1.537(3)
C3 C4 1.538(3)
C3 H34 1.0
C4 C5 1.563(3)
C4 H33 1.0
C5 C6 1.544(3)
C5 C28 1.547(3)
C5 C22 1.586(3)
C6 C16 1.523(3)
C6 H37 1.0
C7 C8 1.473(3)
C8 C9 1.340(3)
C8 H7 0.95
C9 C10 1.468(4)
C9 H6 0.95
C10 C14 1.390(4)
C10 C11 1.400(3)
C11 C12 1.374(4)
C11 H38 0.95
C12 C13 1.381(5)
C12 H3 0.95
C13 C15 1.394(4)
C13 H2 0.95
C14 C15 1.386(4)
C14 H5 0.95
C15 H4 0.95
C16 C19 1.521(3)
C16 H11 1.0
C17 C18 1.495(3)
C18 H9 0.98
C18 H8 0.98
C18 H10 0.98
C19 C20 1.530(3)
C19 H12 0.99
C19 H36 0.99
C20 C21 1.532(3)
C20 C22 1.554(3)
C21 H15 0.98
C21 H14 0.98
C21 H13 0.98
C22 C27 1.547(3)
C23 C25 1.529(3)
C23 C24 1.535(3)
C23 C26 1.541(3)
C24 H16 0.98
C24 H18 0.98
C24 H17 0.98
C25 H21 0.98
C25 H19 0.98
C25 H20 0.98
C26 C27 1.543(3)
C26 H35 1.0
C27 H22 1.0
C28 H25 0.99
C28 H29 0.99
C29 C30 1.492(4)
C30 H26 0.98
C30 H28 0.98
C30 H27 0.98
C31 C32 1.508(4)
C32 H30 0.98
C32 H32 0.98
C32 H31 0.98

loop_
_geom_hbond_atom_site_label_D
_geom_hbond_atom_site_label_H
_geom_hbond_atom_site_label_A
_geom_hbond_site_symmetry_A
_geom_hbond_distance_DH
_geom_hbond_distance_HA
_geom_hbond_distance_DA
_geom_hbond_angle_DHA
O6 H6A O3 2_566 0.84 2.02 2.810(2) 156.1
O8 H8A O6 . 0.84 1.92 2.667(2) 147.8
C1 H23 O11 3_655 0.98 2.49 3.454(4) 166.0
C3 H34 O10 . 1.00 2.46 3.031(3) 116.1
C16 H11 O3 . 1.00 2.48 3.032(3) 114.3
C18 H8 O13 1_655 0.98 2.63 3.382(4) 133.3
C19 H12 O3 2_566 0.99 2.43 3.112(3) 125.6
C21 H15 O8 . 0.98 2.57 3.185(3) 120.8
C21 H14 O4 . 0.98 2.33 3.050(3) 129.3
C24 H16 O5 2_466 0.98 2.66 3.577(3) 155.9
C24 H18 O9 3_655 0.98 2.64 3.475(3) 142.8
C24 H17 O8 . 0.98 2.33 3.046(3) 129.1
C27 H22 O10 . 1.00 2.33 3.158(3) 139.2
C30 H26 O8 3_745 0.98 2.56 3.527(4) 168.6

loop_
_geom_torsion_atom_site_label_1
_geom_torsion_atom_site_label_2
_geom_torsion_atom_site_label_3
_geom_torsion_atom_site_label_4
_geom_torsion
C3 O1 C2 O9 -5.9(4)
C3 O1 C2 C1 173.8(2)
C2 O1 C3 C26 136.6(2)
C2 O1 C3 C4 -100.7(2)
C31 O12 C4 C3 -111.3(2)
C31 O12 C4 C5 122.9(2)
O1 C3 C4 O12 69.1(2)
C26 C3 C4 O12 -169.36(17)
O1 C3 C4 C5 -168.16(17)
C26 C3 C4 C5 -46.6(2)
O12 C4 C5 C6 -84.5(2)
C3 C4 C5 C6 154.71(18)
O12 C4 C5 C28 35.0(2)
C3 C4 C5 C28 -85.8(2)
O12 C4 C5 C22 163.26(16)
C3 C4 C5 C22 42.5(2)
C7 O2 C6 C16 76.6(2)
C7 O2 C6 C5 -154.58(17)
C28 C5 C6 O2 -55.4(2)
C4 C5 C6 O2 65.2(2)
C22 C5 C6 O2 177.51(15)
C28 C5 C6 C16 70.8(2)
C4 C5 C6 C16 -168.55(17)
C22 C5 C6 C16 -56.3(2)
C6 O2 C7 O3 -5.2(3)
C6 O2 C7 C8 172.57(17)
O3 C7 C8 C9 -22.5(4)
O2 C7 C8 C9 159.8(2)
C7 C8 C9 C10 -10.4(4)
C8 C9 C10 C14 -40.5(4)
C8 C9 C10 C11 146.1(2)
C14 C10 C11 C12 0.1(4)
C9 C10 C11 C12 173.9(2)
C10 C11 C12 C13 -0.8(4)
C11 C12 C13 C15 1.1(5)
C11 C10 C14 C15 0.3(4)
C9 C10 C14 C15 -173.1(2)
C10 C14 C15 C13 0.0(4)
C12 C13 C15 C14 -0.7(5)
C17 O4 C16 C19 131.32(19)
C17 O4 C16 C6 -107.5(2)
O2 C6 C16 O4 60.5(2)
C5 C6 C16 O4 -64.2(2)
O2 C6 C16 C19 -178.87(16)
C5 C6 C16 C19 56.4(2)
C16 O4 C17 O5 8.5(3)
C16 O4 C17 C18 -171.28(19)
O4 C16 C19 C20 70.3(2)
C6 C16 C19 C20 -52.3(2)
C16 C19 C20 O6 163.68(16)
C16 C19 C20 C21 -78.1(2)
C16 C19 C20 C22 51.4(2)
C23 O7 C22 C27 9.7(2)
C23 O7 C22 C20 133.37(16)
C23 O7 C22 C5 -105.24(18)
O6 C20 C22 O7 -53.58(19)
C19 C20 C22 O7 62.1(2)
C21 C20 C22 O7 -170.19(17)
O6 C20 C22 C27 63.2(2)
C19 C20 C22 C27 178.85(17)
C21 C20 C22 C27 -53.4(2)
O6 C20 C22 C5 -168.74(17)
C19 C20 C22 C5 -53.1(2)
C21 C20 C22 C5 74.6(2)
C6 C5 C22 O7 -61.28(19)
C28 C5 C22 O7 176.55(17)
C4 C5 C22 O7 52.1(2)
C6 C5 C22 C27 -174.09(16)
C28 C5 C22 C27 63.7(2)
C4 C5 C22 C27 -60.7(2)
C6 C5 C22 C20 54.2(2)
C28 C5 C22 C20 -68.0(2)
C4 C5 C22 C20 167.59(17)
C22 O7 C23 C25 141.66(17)
C22 O7 C23 C24 -102.5(2)
C22 O7 C23 C26 17.8(2)
O1 C3 C26 C23 71.5(2)
C4 C3 C26 C23 -47.9(2)
O1 C3 C26 C27 -177.40(17)
C4 C3 C26 C27 63.2(2)
O7 C23 C26 C3 73.3(2)
C25 C23 C26 C3 -43.5(3)
C24 C23 C26 C3 -168.01(18)
O7 C23 C26 C27 -38.26(19)
C25 C23 C26 C27 -155.05(18)
C24 C23 C26 C27 80.4(2)
C3 C26 C27 O8 159.05(18)
C23 C26 C27 O8 -81.0(2)
C3 C26 C27 C22 -76.98(19)
C23 C26 C27 C22 42.96(19)
O7 C22 C27 O8 89.5(2)
C20 C22 C27 O8 -27.2(3)
C5 C22 C27 O8 -158.04(17)
O7 C22 C27 C26 -32.55(19)
C20 C22 C27 C26 -149.30(18)
C5 C22 C27 C26 79.89(19)
C29 O10 C28 C5 -129.0(2)
C6 C5 C28 O10 157.14(16)
C4 C5 C28 O10 38.9(2)
C22 C5 C28 O10 -82.7(2)
C28 O10 C29 O11 -4.4(4)
C28 O10 C29 C30 175.2(2)
C4 O12 C31 O13 -3.3(4)
C4 O12 C31 C32 177.4(2)
